data_7150880
loop_
_publ_author_name
'Pattenden, Gerald'
'Ashweek, Neil J.'
'Baker-Glenn, Charles A. G.'
'Kempson, James'
'Walker, Gary M.'
'Yee, James G. K.'

_publ_section_title
;
 Total synthesis of (&#x2212;)-ulapualide A, a novel tris-oxazole
 macrolide from marine nudibranchs, based on some biosynthesis
 speculation
;
_journal_issue 8
_journal_name_full 'Organic &amp;  Biomolecular Chemistry'
_journal_page_first 1478
_journal_page_last 1497
_journal_paper_doi 10.1039/b801036f
_journal_volume 6
_journal_year 2008
_chemical_absolute_configuration ad
_chemical_formula_moiety 'C33 H54 O7 Si'
_chemical_formula_sum 'C33 H54 O7 Si'
_chemical_formula_weight 590.85
_chemical_name_systematic
;
?
;
_space_group_IT_number 4
_symmetry_cell_setting monoclinic
_symmetry_space_group_name_Hall 'P 2yb'
_symmetry_space_group_name_H-M 'P 1 21 1'
_atom_sites_solution_hydrogens geom
_atom_sites_solution_primary direct
_atom_sites_solution_secondary difmap
_audit_creation_method 'enCIFer editing of SHELXL97 CIF output'
_cell_angle_alpha 90.00
_cell_angle_beta 92.323(2)
_cell_angle_gamma 90.00
_cell_formula_units_Z 2
_cell_length_a 9.5372(5)
_cell_length_b 11.0197(6)
_cell_length_c 16.2672(9)
_cell_measurement_reflns_used 10224
_cell_measurement_temperature 150(2)
_cell_measurement_theta_max 27.5
_cell_measurement_theta_min 2.3
_cell_volume 1708.23(16)
_computing_cell_refinement 'Bruker SAINT version 6.36a (Bruker, 2002)'
_computing_data_collection 'Bruker SMART version 5.624 (Bruker, 2001)'
_computing_data_reduction 'Bruker SAINT; Bruker SHELXTL (Bruker, 2001)'
_computing_molecular_graphics 'PLATON (Spek, 2003)'
_computing_publication_material 'enCIFer (Allen et al., 2004); PLATON'
_computing_structure_refinement 'SHELXL97-2 (Sheldrick, 1998)'
_computing_structure_solution 'SHELXS97 (Sheldrick, 1990)'
_diffrn_ambient_temperature 150(2)
_diffrn_measured_fraction_theta_full 0.996
_diffrn_measured_fraction_theta_max 0.994
_diffrn_measurement_device_type 'Bruker SMART1000 CCD area detector'
_diffrn_measurement_method \w
_diffrn_radiation_monochromator graphite
_diffrn_radiation_source 'sealed tube'
_diffrn_radiation_type MoK\a
_diffrn_radiation_wavelength 0.71073
_diffrn_reflns_av_R_equivalents 0.011
_diffrn_reflns_av_sigmaI/netI 0.014
_diffrn_reflns_limit_h_max 12
_diffrn_reflns_limit_h_min -12
_diffrn_reflns_limit_k_max 14
_diffrn_reflns_limit_k_min -14
_diffrn_reflns_limit_l_max 21
_diffrn_reflns_limit_l_min -21
_diffrn_reflns_number 15706
_diffrn_reflns_theta_full 27.50
_diffrn_reflns_theta_max 27.55
_diffrn_reflns_theta_min 2.14
_diffrn_standards_decay_% 0
_diffrn_standards_number 0
_exptl_absorpt_coefficient_mu 0.111
_exptl_absorpt_correction_T_max 1.000
_exptl_absorpt_correction_T_min 0.919
_exptl_absorpt_correction_type multi-scan
_exptl_absorpt_process_details '(SADABS version 2.05; Bruker, 2001)'
_exptl_crystal_colour colourless
_exptl_crystal_density_diffrn 1.149
_exptl_crystal_description sphenoid
_exptl_crystal_F_000 644
_exptl_crystal_size_max 0.86
_exptl_crystal_size_mid 0.53
_exptl_crystal_size_min 0.47
_refine_diff_density_max 0.38
_refine_diff_density_min -0.16
_refine_diff_density_rms 0.04
_refine_ls_abs_structure_details 'Flack H D (1983), Acta Cryst. A39, 876-881'
_refine_ls_abs_structure_Flack 0.05(7)
_refine_ls_extinction_method none
_refine_ls_goodness_of_fit_ref 1.03
_refine_ls_hydrogen_treatment constr
_refine_ls_matrix_type full
_refine_ls_number_parameters 371
_refine_ls_number_reflns 7597
_refine_ls_number_restraints 1
_refine_ls_restrained_S_all 1.03
_refine_ls_R_factor_all 0.0323
_refine_ls_R_factor_gt 0.0312
_refine_ls_shift/su_max 0.001
_refine_ls_shift/su_mean 0.000
_refine_ls_structure_factor_coef Fsqd
_refine_ls_weighting_details 'calc w=1/[\s^2^(Fo^2^)+(0.058P)^2^+0.254P] where P=(Fo^2^+2Fc^2^)/3'
_refine_ls_weighting_scheme calc
_refine_ls_wR_factor_gt 0.0865
_refine_ls_wR_factor_ref 0.0878
_reflns_number_gt 7366
_reflns_number_total 7613
_reflns_threshold_expression I>2\s(I)
_cod_data_source_file b801036f.txt
_cod_data_source_block bpsino
_cod_depositor_comments
;
The following automatic conversions were performed:
'_symmetry_cell_setting' value 'Monoclinic' changed to 'monoclinic'
according to '/home/saulius/struct/CIF-dictionaries/cif_core.dic'
dictionary named 'cif_core.dic' version 2.4.1 from 2010-06-29.

Automatic conversion script
Id: cif_fix_enum 1527 2010-12-29 10:47:43Z saulius 
;
_cod_original_sg_symbol_H-M 'P 21'
_cod_database_code 7150880

loop_
_symmetry_equiv_pos_as_xyz
'x, y, z'
'-x, y+1/2, -z'

loop_
_atom_site_label
_atom_site_type_symbol
_atom_site_fract_x
_atom_site_fract_y
_atom_site_fract_z
_atom_site_U_iso_or_equiv
_atom_site_adp_type
_atom_site_occupancy
_atom_site_symmetry_multiplicity
_atom_site_calc_flag
_atom_site_refinement_flags
_atom_site_disorder_assembly
_atom_site_disorder_group
C1 C 0.46158(14) 0.65154(16) 0.41237(8) 0.0330(3) Uani 1 1 d . . .
H1 H 0.5652 0.6608 0.4222 0.040 Uiso 1 1 calc R . .
O1A O 0.39417(14) 0.75358(11) 0.44847(7) 0.0422(3) Uani 1 1 d . . .
C1A C 0.24586(19) 0.74268(18) 0.45355(11) 0.0449(4) Uani 1 1 d . . .
H1AA H 0.2086 0.8156 0.4794 0.067 Uiso 1 1 calc R . .
H1AB H 0.2240 0.6714 0.4867 0.067 Uiso 1 1 calc R . .
H1AC H 0.2030 0.7335 0.3981 0.067 Uiso 1 1 calc R . .
C1B C 0.4749(2) 0.5325(2) 0.53082(10) 0.0560(5) Uani 1 1 d . . .
H1BA H 0.4435 0.4557 0.5541 0.084 Uiso 1 1 calc R . .
H1BB H 0.4406 0.6002 0.5635 0.084 Uiso 1 1 calc R . .
H1BC H 0.5777 0.5343 0.5317 0.084 Uiso 1 1 calc R . .
O1B O 0.42103(12) 0.54339(11) 0.44793(6) 0.0377(2) Uani 1 1 d . . .
C2 C 0.43095(15) 0.64548(15) 0.32014(8) 0.0306(3) Uani 1 1 d . . .
H2A H 0.4676 0.7200 0.2946 0.037 Uiso 1 1 calc R . .
H2B H 0.3280 0.6444 0.3096 0.037 Uiso 1 1 calc R . .
O3 O 0.63797(11) 0.51866(11) 0.30635(6) 0.0365(2) Uani 1 1 d . . .
C3 C 0.49455(13) 0.53465(13) 0.27828(8) 0.0250(2) Uani 1 1 d . . .
H3 H 0.4398 0.4607 0.2924 0.030 Uiso 1 1 calc R . .
C3M C 0.66428(18) 0.40587(19) 0.34653(11) 0.0461(4) Uani 1 1 d . . .
H3MA H 0.7636 0.4010 0.3642 0.069 Uiso 1 1 calc R . .
H3MB H 0.6413 0.3392 0.3084 0.069 Uiso 1 1 calc R . .
H3MC H 0.6061 0.3996 0.3946 0.069 Uiso 1 1 calc R . .
C4 C 0.49237(12) 0.54902(12) 0.18390(8) 0.0227(2) Uani 1 1 d . . .
H4 H 0.5579 0.6168 0.1716 0.027 Uiso 1 1 calc R . .
C4M C 0.54846(14) 0.43501(13) 0.14277(9) 0.0285(3) Uani 1 1 d . . .
H4MA H 0.5459 0.4465 0.0830 0.043 Uiso 1 1 calc R . .
H4MB H 0.4900 0.3653 0.1563 0.043 Uiso 1 1 calc R . .
H4MC H 0.6453 0.4203 0.1626 0.043 Uiso 1 1 calc R . .
C5 C 0.34638(12) 0.58494(11) 0.14747(7) 0.0211(2) Uani 1 1 d . . .
H5 H 0.3171 0.6629 0.1731 0.025 Uiso 1 1 calc R . .
O5A O 0.35255(10) 0.60209(9) 0.05934(5) 0.02469(19) Uani 1 1 d . . .
C5A C 0.36659(15) 0.72261(13) 0.03347(8) 0.0284(3) Uani 1 1 d . . .
H5AA H 0.3475 0.7264 -0.0267 0.034 Uiso 1 1 calc R . .
H5AB H 0.2948 0.7726 0.0599 0.034 Uiso 1 1 calc R . .
O5B O 0.49868(11) 0.77298(10) 0.05163(6) 0.0334(2) Uani 1 1 d . . .
C5B C 0.60755(18) 0.71669(17) 0.00827(11) 0.0423(4) Uani 1 1 d . . .
H5BA H 0.6975 0.7551 0.0238 0.063 Uiso 1 1 calc R . .
H5BB H 0.5885 0.7260 -0.0511 0.063 Uiso 1 1 calc R . .
H5BC H 0.6117 0.6302 0.0222 0.063 Uiso 1 1 calc R . .
C6 C 0.23306(13) 0.49019(12) 0.15962(8) 0.0235(2) Uani 1 1 d . . .
H6A H 0.2404 0.4602 0.2170 0.028 Uiso 1 1 calc R . .
H6B H 0.2486 0.4205 0.1226 0.028 Uiso 1 1 calc R . .
O7 O 0.05941(11) 0.61812(10) 0.21021(8) 0.0409(3) Uani 1 1 d . . .
C7 C 0.08590(13) 0.54087(12) 0.14198(9) 0.0275(3) Uani 1 1 d . . .
H7 H 0.0882 0.5924 0.0914 0.033 Uiso 1 1 calc R . .
C7M C -0.0549(2) 0.6993(2) 0.19632(19) 0.0673(7) Uani 1 1 d . . .
H7MA H -0.0663 0.7491 0.2455 0.101 Uiso 1 1 calc R . .
H7MB H -0.1409 0.6529 0.1844 0.101 Uiso 1 1 calc R . .
H7MC H -0.0361 0.7519 0.1495 0.101 Uiso 1 1 calc R . .
C8 C -0.02906(13) 0.44446(13) 0.12812(9) 0.0305(3) Uani 1 1 d . . .
H8 H -0.1194 0.4896 0.1192 0.037 Uiso 1 1 calc R . .
C8M C -0.00801(19) 0.37137(17) 0.04977(10) 0.0423(4) Uani 1 1 d . . .
H8MA H -0.0826 0.3106 0.0431 0.063 Uiso 1 1 calc R . .
H8MB H 0.0833 0.3306 0.0537 0.063 Uiso 1 1 calc R . .
H8MC H -0.0112 0.4261 0.0022 0.063 Uiso 1 1 calc R . .
C9 C -0.04778(14) 0.36233(13) 0.20235(10) 0.0308(3) Uani 1 1 d . . .
H9A H -0.0514 0.4124 0.2528 0.037 Uiso 1 1 calc R . .
H9B H -0.1376 0.3178 0.1955 0.037 Uiso 1 1 calc R . .
O9 O 0.06539(9) 0.27776(9) 0.21088(6) 0.02624(19) Uani 1 1 d . . .
Si1 Si 0.06527(3) 0.15225(3) 0.26598(2) 0.02166(8) Uani 1 1 d . . .
C10 C 0.22668(14) 0.06869(12) 0.23265(9) 0.0273(3) Uani 1 1 d . . .
C11 C 0.35339(14) 0.15262(16) 0.24805(10) 0.0369(3) Uani 1 1 d . . .
H11A H 0.4388 0.1115 0.2313 0.055 Uiso 1 1 calc R . .
H11B H 0.3625 0.1728 0.3067 0.055 Uiso 1 1 calc R . .
H11C H 0.3399 0.2273 0.2159 0.055 Uiso 1 1 calc R . .
C12 C 0.21304(18) 0.03592(17) 0.14090(10) 0.0405(3) Uani 1 1 d . . .
H12A H 0.2974 -0.0075 0.1250 0.061 Uiso 1 1 calc R . .
H12B H 0.2023 0.1103 0.1082 0.061 Uiso 1 1 calc R . .
H12C H 0.1307 -0.0160 0.1310 0.061 Uiso 1 1 calc R . .
C13 C 0.24971(17) -0.04845(14) 0.28239(11) 0.0385(3) Uani 1 1 d . . .
H13A H 0.3337 -0.0900 0.2640 0.058 Uiso 1 1 calc R . .
H13B H 0.1680 -0.1016 0.2740 0.058 Uiso 1 1 calc R . .
H13C H 0.2622 -0.0285 0.3409 0.058 Uiso 1 1 calc R . .
C14 C 0.08595(14) 0.19037(13) 0.37820(8) 0.0276(3) Uani 1 1 d . . .
C15 C 0.07687(15) 0.10410(15) 0.44092(9) 0.0325(3) Uani 1 1 d . . .
H15 H 0.0538 0.0226 0.4271 0.039 Uiso 1 1 calc R . .
C16 C 0.10113(17) 0.13551(19) 0.52360(10) 0.0421(4) Uani 1 1 d . . .
H16 H 0.0928 0.0759 0.5653 0.051 Uiso 1 1 calc R . .
C17 C 0.13718(19) 0.2532(2) 0.54452(10) 0.0470(4) Uani 1 1 d . . .
H17 H 0.1542 0.2745 0.6006 0.056 Uiso 1 1 calc R . .
C18 C 0.1484(2) 0.33951(18) 0.48409(12) 0.0460(4) Uani 1 1 d . . .
H18 H 0.1739 0.4203 0.4986 0.055 Uiso 1 1 calc R . .
C19 C 0.12259(17) 0.30924(14) 0.40152(10) 0.0356(3) Uani 1 1 d . . .
H19 H 0.1299 0.3700 0.3605 0.043 Uiso 1 1 calc R . .
C20 C -0.10088(13) 0.06688(12) 0.24043(8) 0.0240(2) Uani 1 1 d . . .
C21 C -0.14664(15) 0.05472(13) 0.15749(8) 0.0294(3) Uani 1 1 d . . .
H21 H -0.0946 0.0929 0.1162 0.035 Uiso 1 1 calc R . .
C22 C -0.26540(16) -0.01134(14) 0.13430(9) 0.0318(3) Uani 1 1 d . . .
H22 H -0.2941 -0.0177 0.0779 0.038 Uiso 1 1 calc R . .
C23 C -0.34221(14) -0.06821(14) 0.19383(9) 0.0312(3) Uani 1 1 d . . .
H23 H -0.4221 -0.1155 0.1781 0.037 Uiso 1 1 calc R . .
C24 C -0.30235(15) -0.05590(14) 0.27577(9) 0.0325(3) Uani 1 1 d . . .
H24 H -0.3559 -0.0936 0.3166 0.039 Uiso 1 1 calc R . .
C25 C -0.18349(15) 0.01174(13) 0.29897(8) 0.0283(3) Uani 1 1 d . . .
H25 H -0.1581 0.0205 0.3557 0.034 Uiso 1 1 calc R . .

loop_
_atom_site_aniso_label
_atom_site_aniso_U_11
_atom_site_aniso_U_22
_atom_site_aniso_U_33
_atom_site_aniso_U_23
_atom_site_aniso_U_13
_atom_site_aniso_U_12
C1 0.0316(6) 0.0407(7) 0.0266(6) -0.0022(6) 0.0002(5) -0.0050(7)
O1A 0.0533(7) 0.0364(6) 0.0370(6) -0.0071(5) 0.0042(5) -0.0009(5)
C1A 0.0474(9) 0.0499(10) 0.0379(8) 0.0008(7) 0.0078(7) 0.0138(8)
C1B 0.0668(12) 0.0706(13) 0.0306(8) 0.0098(9) 0.0020(8) 0.0223(11)
O1B 0.0487(6) 0.0370(6) 0.0278(5) 0.0055(4) 0.0053(4) 0.0034(5)
C2 0.0384(7) 0.0293(6) 0.0240(6) 0.0013(6) 0.0006(5) -0.0032(6)
O3 0.0248(5) 0.0508(7) 0.0333(5) 0.0068(5) -0.0066(4) -0.0023(4)
C3 0.0219(6) 0.0295(6) 0.0234(6) 0.0036(5) -0.0016(4) -0.0039(5)
C3M 0.0373(8) 0.0632(11) 0.0378(8) 0.0122(8) 0.0011(6) 0.0173(8)
C4 0.0188(5) 0.0264(6) 0.0227(6) 0.0018(5) -0.0003(4) -0.0037(5)
C4M 0.0227(6) 0.0325(7) 0.0304(7) 0.0000(5) 0.0027(5) 0.0027(5)
C5 0.0216(5) 0.0227(6) 0.0189(5) 0.0008(4) 0.0011(4) -0.0012(5)
O5A 0.0285(4) 0.0259(4) 0.0196(4) 0.0008(3) -0.0012(3) -0.0044(4)
C5A 0.0323(7) 0.0281(6) 0.0245(6) 0.0052(5) -0.0016(5) -0.0013(5)
O5B 0.0373(5) 0.0334(5) 0.0297(5) 0.0012(4) 0.0024(4) -0.0113(4)
C5B 0.0358(8) 0.0499(9) 0.0419(8) 0.0103(7) 0.0098(6) -0.0075(7)
C6 0.0192(5) 0.0233(6) 0.0279(6) 0.0043(5) -0.0005(4) -0.0014(4)
O7 0.0275(5) 0.0342(6) 0.0615(7) -0.0079(5) 0.0085(5) 0.0037(4)
C7 0.0211(6) 0.0253(6) 0.0358(7) 0.0080(5) -0.0003(5) -0.0003(5)
C7M 0.0373(10) 0.0400(10) 0.125(2) -0.0143(12) 0.0111(11) 0.0109(8)
C8 0.0183(5) 0.0289(7) 0.0438(8) 0.0113(6) -0.0050(5) -0.0014(5)
C8M 0.0415(8) 0.0480(9) 0.0361(8) 0.0063(7) -0.0141(6) -0.0138(7)
C9 0.0222(6) 0.0265(6) 0.0443(8) 0.0093(6) 0.0069(5) 0.0013(5)
O9 0.0217(4) 0.0231(4) 0.0341(5) 0.0070(4) 0.0041(3) 0.0010(4)
Si1 0.02207(15) 0.01970(14) 0.02319(16) 0.00138(13) 0.00062(11) -0.00165(13)
C10 0.0267(6) 0.0220(6) 0.0334(7) 0.0013(5) 0.0026(5) 0.0025(5)
C11 0.0248(6) 0.0310(6) 0.0553(9) 0.0007(7) 0.0053(6) 0.0019(6)
C12 0.0422(8) 0.0430(8) 0.0368(8) -0.0046(7) 0.0081(6) 0.0081(7)
C13 0.0380(8) 0.0256(7) 0.0518(10) 0.0091(6) 0.0014(7) 0.0068(6)
C14 0.0249(6) 0.0296(6) 0.0281(6) -0.0030(5) 0.0003(5) -0.0013(5)
C15 0.0308(7) 0.0362(7) 0.0302(7) 0.0007(6) -0.0036(5) -0.0028(6)
C16 0.0370(7) 0.0584(11) 0.0305(7) 0.0043(7) -0.0030(6) 0.0004(7)
C17 0.0422(9) 0.0687(12) 0.0297(8) -0.0152(8) -0.0027(6) -0.0022(8)
C18 0.0476(9) 0.0454(9) 0.0452(9) -0.0199(7) 0.0026(7) -0.0073(7)
C19 0.0389(8) 0.0325(7) 0.0356(8) -0.0052(6) 0.0037(6) -0.0059(6)
C20 0.0244(6) 0.0211(5) 0.0262(6) 0.0009(5) -0.0008(4) -0.0007(5)
C21 0.0332(7) 0.0292(7) 0.0257(6) 0.0036(5) 0.0008(5) -0.0028(6)
C22 0.0349(7) 0.0322(7) 0.0277(7) -0.0020(5) -0.0072(5) -0.0005(6)
C23 0.0256(6) 0.0309(7) 0.0365(7) -0.0039(6) -0.0045(5) -0.0034(5)
C24 0.0282(6) 0.0360(7) 0.0333(7) 0.0022(6) 0.0031(5) -0.0081(6)
C25 0.0284(6) 0.0321(7) 0.0243(6) 0.0011(5) -0.0004(5) -0.0050(5)

loop_
_atom_type_symbol
_atom_type_description
_atom_type_scat_dispersion_real
_atom_type_scat_dispersion_imag
_atom_type_scat_source
C C 0.0033 0.0016 'International Tables Vol C Tables 4.2.6.8 and 6.1.1.4'
H H 0.0000 0.0000 'International Tables Vol C Tables 4.2.6.8 and 6.1.1.4'
O O 0.0106 0.0060 'International Tables Vol C Tables 4.2.6.8 and 6.1.1.4'
Si Si 0.0817 0.0704 'International Tables Vol C Tables 4.2.6.8 and 6.1.1.4'

loop_
_geom_angle_atom_site_label_1
_geom_angle_atom_site_label_2
_geom_angle_atom_site_label_3
_geom_angle
_geom_angle_site_symmetry_1
_geom_angle_site_symmetry_3
_geom_angle_publ_flag
O1B C1 O1A 111.47(11) . . ?
O1B C1 C2 109.19(12) . . ?
O1A C1 C2 111.59(13) . . ?
O1B C1 H1 108.2 . . ?
O1A C1 H1 108.2 . . ?
C2 C1 H1 108.2 . . ?
C1A O1A C1 114.86(13) . . ?
O1A C1A H1AA 109.5 . . ?
O1A C1A H1AB 109.5 . . ?
H1AA C1A H1AB 109.5 . . ?
O1A C1A H1AC 109.5 . . ?
H1AA C1A H1AC 109.5 . . ?
H1AB C1A H1AC 109.5 . . ?
O1B C1B H1BA 109.5 . . ?
O1B C1B H1BB 109.5 . . ?
H1BA C1B H1BB 109.5 . . ?
O1B C1B H1BC 109.5 . . ?
H1BA C1B H1BC 109.5 . . ?
H1BB C1B H1BC 109.5 . . ?
C1 O1B C1B 111.71(15) . . ?
C1 C2 C3 114.18(12) . . ?
C1 C2 H2A 108.7 . . ?
C3 C2 H2A 108.7 . . ?
C1 C2 H2B 108.7 . . ?
C3 C2 H2B 108.7 . . ?
H2A C2 H2B 107.6 . . ?
C3M O3 C3 113.68(12) . . ?
O3 C3 C2 110.19(11) . . ?
O3 C3 C4 107.67(10) . . ?
C2 C3 C4 111.72(11) . . ?
O3 C3 H3 109.1 . . ?
C2 C3 H3 109.1 . . ?
C4 C3 H3 109.1 . . ?
O3 C3M H3MA 109.5 . . ?
O3 C3M H3MB 109.5 . . ?
H3MA C3M H3MB 109.5 . . ?
O3 C3M H3MC 109.5 . . ?
H3MA C3M H3MC 109.5 . . ?
H3MB C3M H3MC 109.5 . . ?
C4M C4 C5 111.64(10) . . ?
C4M C4 C3 111.10(11) . . ?
C5 C4 C3 112.60(10) . . ?
C4M C4 H4 107.0 . . ?
C5 C4 H4 107.0 . . ?
C3 C4 H4 107.0 . . ?
C4 C4M H4MA 109.5 . . ?
C4 C4M H4MB 109.5 . . ?
H4MA C4M H4MB 109.5 . . ?
C4 C4M H4MC 109.5 . . ?
H4MA C4M H4MC 109.5 . . ?
H4MB C4M H4MC 109.5 . . ?
O5A C5 C6 105.99(10) . . ?
O5A C5 C4 109.95(9) . . ?
C6 C5 C4 114.13(10) . . ?
O5A C5 H5 108.9 . . ?
C6 C5 H5 108.9 . . ?
C4 C5 H5 108.9 . . ?
C5A O5A C5 115.39(10) . . ?
O5B C5A O5A 114.17(11) . . ?
O5B C5A H5AA 108.7 . . ?
O5A C5A H5AA 108.7 . . ?
O5B C5A H5AB 108.7 . . ?
O5A C5A H5AB 108.7 . . ?
H5AA C5A H5AB 107.6 . . ?
C5A O5B C5B 113.10(12) . . ?
O5B C5B H5BA 109.5 . . ?
O5B C5B H5BB 109.5 . . ?
H5BA C5B H5BB 109.5 . . ?
O5B C5B H5BC 109.5 . . ?
H5BA C5B H5BC 109.5 . . ?
H5BB C5B H5BC 109.5 . . ?
C5 C6 C7 112.15(10) . . ?
C5 C6 H6A 109.2 . . ?
C7 C6 H6A 109.2 . . ?
C5 C6 H6B 109.2 . . ?
C7 C6 H6B 109.2 . . ?
H6A C6 H6B 107.9 . . ?
C7M O7 C7 114.21(15) . . ?
O7 C7 C6 105.19(11) . . ?
O7 C7 C8 112.22(11) . . ?
C6 C7 C8 114.81(11) . . ?
O7 C7 H7 108.1 . . ?
C6 C7 H7 108.1 . . ?
C8 C7 H7 108.1 . . ?
O7 C7M H7MA 109.5 . . ?
O7 C7M H7MB 109.5 . . ?
H7MA C7M H7MB 109.5 . . ?
O7 C7M H7MC 109.5 . . ?
H7MA C7M H7MC 109.5 . . ?
H7MB C7M H7MC 109.5 . . ?
C9 C8 C8M 111.79(13) . . ?
C9 C8 C7 113.56(12) . . ?
C8M C8 C7 111.70(12) . . ?
C9 C8 H8 106.4 . . ?
C8M C8 H8 106.4 . . ?
C7 C8 H8 106.4 . . ?
C8 C8M H8MA 109.5 . . ?
C8 C8M H8MB 109.5 . . ?
H8MA C8M H8MB 109.5 . . ?
C8 C8M H8MC 109.5 . . ?
H8MA C8M H8MC 109.5 . . ?
H8MB C8M H8MC 109.5 . . ?
O9 C9 C8 110.60(11) . . ?
O9 C9 H9A 109.5 . . ?
C8 C9 H9A 109.5 . . ?
O9 C9 H9B 109.5 . . ?
C8 C9 H9B 109.5 . . ?
H9A C9 H9B 108.1 . . ?
C9 O9 Si1 125.67(8) . . ?
O9 Si1 C20 108.65(5) . . ?
O9 Si1 C14 109.82(6) . . ?
C20 Si1 C14 112.50(6) . . ?
O9 Si1 C10 103.54(5) . . ?
C20 Si1 C10 112.48(6) . . ?
C14 Si1 C10 109.46(6) . . ?
C11 C10 C13 109.03(12) . . ?
C11 C10 C12 109.60(12) . . ?
C13 C10 C12 108.62(13) . . ?
C11 C10 Si1 107.73(9) . . ?
C13 C10 Si1 111.05(10) . . ?
C12 C10 Si1 110.79(10) . . ?
C10 C11 H11A 109.5 . . ?
C10 C11 H11B 109.5 . . ?
H11A C11 H11B 109.5 . . ?
C10 C11 H11C 109.5 . . ?
H11A C11 H11C 109.5 . . ?
H11B C11 H11C 109.5 . . ?
C10 C12 H12A 109.5 . . ?
C10 C12 H12B 109.5 . . ?
H12A C12 H12B 109.5 . . ?
C10 C12 H12C 109.5 . . ?
H12A C12 H12C 109.5 . . ?
H12B C12 H12C 109.5 . . ?
C10 C13 H13A 109.5 . . ?
C10 C13 H13B 109.5 . . ?
H13A C13 H13B 109.5 . . ?
C10 C13 H13C 109.5 . . ?
H13A C13 H13C 109.5 . . ?
H13B C13 H13C 109.5 . . ?
C15 C14 C19 117.31(13) . . ?
C15 C14 Si1 123.38(11) . . ?
C19 C14 Si1 119.15(11) . . ?
C16 C15 C14 121.34(16) . . ?
C16 C15 H15 119.3 . . ?
C14 C15 H15 119.3 . . ?
C17 C16 C15 119.95(16) . . ?
C17 C16 H16 120.0 . . ?
C15 C16 H16 120.0 . . ?
C18 C17 C16 119.95(15) . . ?
C18 C17 H17 120.0 . . ?
C16 C17 H17 120.0 . . ?
C17 C18 C19 120.44(17) . . ?
C17 C18 H18 119.8 . . ?
C19 C18 H18 119.8 . . ?
C18 C19 C14 121.01(15) . . ?
C18 C19 H19 119.5 . . ?
C14 C19 H19 119.5 . . ?
C25 C20 C21 116.73(12) . . ?
C25 C20 Si1 124.13(10) . . ?
C21 C20 Si1 119.13(10) . . ?
C22 C21 C20 121.95(13) . . ?
C22 C21 H21 119.0 . . ?
C20 C21 H21 119.0 . . ?
C21 C22 C23 119.75(13) . . ?
C21 C22 H22 120.1 . . ?
C23 C22 H22 120.1 . . ?
C24 C23 C22 119.86(13) . . ?
C24 C23 H23 120.1 . . ?
C22 C23 H23 120.1 . . ?
C23 C24 C25 120.22(13) . . ?
C23 C24 H24 119.9 . . ?
C25 C24 H24 119.9 . . ?
C24 C25 C20 121.42(13) . . ?
C24 C25 H25 119.3 . . ?
C20 C25 H25 119.3 . . ?

loop_
_geom_bond_atom_site_label_1
_geom_bond_atom_site_label_2
_geom_bond_distance
_geom_bond_site_symmetry_2
_geom_bond_publ_flag
C1 O1A 1.433(2) . ?
C1 O1B 1.3867(19) . ?
C1 C2 1.5182(18) . ?
C1 H1 1.0000 . ?
O1A C1A 1.425(2) . ?
C1A H1AA 0.9800 . ?
C1A H1AB 0.9800 . ?
C1A H1AC 0.9800 . ?
C1B O1B 1.429(2) . ?
C1B H1BA 0.9800 . ?
C1B H1BB 0.9800 . ?
C1B H1BC 0.9800 . ?
C2 C3 1.535(2) . ?
C2 H2A 0.9900 . ?
C2 H2B 0.9900 . ?
O3 C3M 1.422(2) . ?
O3 C3 1.4352(15) . ?
C3 C4 1.5427(17) . ?
C3 H3 1.0000 . ?
C3M H3MA 0.9800 . ?
C3M H3MB 0.9800 . ?
C3M H3MC 0.9800 . ?
C4 C4M 1.5302(19) . ?
C4 C5 1.5426(17) . ?
C4 H4 1.0000 . ?
C4M H4MA 0.9800 . ?
C4M H4MB 0.9800 . ?
C4M H4MC 0.9800 . ?
C5 O5A 1.4495(15) . ?
C5 C6 1.5214(17) . ?
C5 H5 1.0000 . ?
O5A C5A 1.4012(16) . ?
C5A O5B 1.3972(17) . ?
C5A H5AA 0.9900 . ?
C5A H5AB 0.9900 . ?
O5B C5B 1.421(2) . ?
C5B H5BA 0.9800 . ?
C5B H5BB 0.9800 . ?
C5B H5BC 0.9800 . ?
C6 C7 1.5268(17) . ?
C6 H6A 0.9900 . ?
C6 H6B 0.9900 . ?
O7 C7M 1.421(2) . ?
O7 C7 1.4294(18) . ?
C7 C8 1.5368(18) . ?
C7 H7 1.0000 . ?
C7M H7MA 0.9800 . ?
C7M H7MB 0.9800 . ?
C7M H7MC 0.9800 . ?
C8 C9 1.5252(19) . ?
C8 C8M 1.528(2) . ?
C8 H8 1.0000 . ?
C8M H8MA 0.9800 . ?
C8M H8MB 0.9800 . ?
C8M H8MC 0.9800 . ?
C9 O9 1.4285(16) . ?
C9 H9A 0.9900 . ?
C9 H9B 0.9900 . ?
O9 Si1 1.6480(10) . ?
Si1 C20 1.8750(13) . ?
Si1 C14 1.8758(14) . ?
Si1 C10 1.8919(14) . ?
C10 C11 1.534(2) . ?
C10 C13 1.5344(19) . ?
C10 C12 1.536(2) . ?
C11 H11A 0.9800 . ?
C11 H11B 0.9800 . ?
C11 H11C 0.9800 . ?
C12 H12A 0.9800 . ?
C12 H12B 0.9800 . ?
C12 H12C 0.9800 . ?
C13 H13A 0.9800 . ?
C13 H13B 0.9800 . ?
C13 H13C 0.9800 . ?
C14 C15 1.400(2) . ?
C14 C19 1.404(2) . ?
C15 C16 1.399(2) . ?
C15 H15 0.9500 . ?
C16 C17 1.381(3) . ?
C16 H16 0.9500 . ?
C17 C18 1.375(3) . ?
C17 H17 0.9500 . ?
C18 C19 1.396(2) . ?
C18 H18 0.9500 . ?
C19 H19 0.9500 . ?
C20 C25 1.3993(18) . ?
C20 C21 1.4074(19) . ?
C21 C22 1.386(2) . ?
C21 H21 0.9500 . ?
C22 C23 1.387(2) . ?
C22 H22 0.9500 . ?
C23 C24 1.378(2) . ?
C23 H23 0.9500 . ?
C24 C25 1.3958(19) . ?
C24 H24 0.9500 . ?
C25 H25 0.9500 . ?

loop_
_geom_torsion_atom_site_label_1
_geom_torsion_atom_site_label_2
_geom_torsion_atom_site_label_3
_geom_torsion_atom_site_label_4
_geom_torsion
_geom_torsion_site_symmetry_1
_geom_torsion_site_symmetry_2
_geom_torsion_site_symmetry_3
_geom_torsion_site_symmetry_4
_geom_torsion_publ_flag
O1B C1 O1A C1A -49.81(16) . . . . ?
C2 C1 O1A C1A 72.57(16) . . . . ?
O1A C1 O1B C1B -69.25(16) . . . . ?
C2 C1 O1B C1B 167.00(13) . . . . ?
O1B C1 C2 C3 -53.59(15) . . . . ?
O1A C1 C2 C3 -177.27(12) . . . . ?
C3M O3 C3 C2 119.14(14) . . . . ?
C3M O3 C3 C4 -118.79(13) . . . . ?
C1 C2 C3 O3 -46.15(15) . . . . ?
C1 C2 C3 C4 -165.79(11) . . . . ?
O3 C3 C4 C4M 62.06(14) . . . . ?
C2 C3 C4 C4M -176.82(11) . . . . ?
O3 C3 C4 C5 -171.87(11) . . . . ?
C2 C3 C4 C5 -50.75(14) . . . . ?
C4M C4 C5 O5A -56.66(13) . . . . ?
C3 C4 C5 O5A 177.56(10) . . . . ?
C4M C4 C5 C6 62.27(13) . . . . ?
C3 C4 C5 C6 -63.50(14) . . . . ?
C6 C5 O5A C5A 138.30(11) . . . . ?
C4 C5 O5A C5A -97.89(12) . . . . ?
C5 O5A C5A O5B 71.58(14) . . . . ?
O5A C5A O5B C5B 65.75(15) . . . . ?
O5A C5 C6 C7 -72.78(13) . . . . ?
C4 C5 C6 C7 166.06(11) . . . . ?
C7M O7 C7 C6 163.96(14) . . . . ?
C7M O7 C7 C8 -70.55(17) . . . . ?
C5 C6 C7 O7 -73.24(13) . . . . ?
C5 C6 C7 C8 162.90(11) . . . . ?
O7 C7 C8 C9 -58.57(15) . . . . ?
C6 C7 C8 C9 61.47(16) . . . . ?
O7 C7 C8 C8M 173.89(12) . . . . ?
C6 C7 C8 C8M -66.07(16) . . . . ?
C8M C8 C9 O9 53.44(16) . . . . ?
C7 C8 C9 O9 -74.06(16) . . . . ?
C8 C9 O9 Si1 -162.69(9) . . . . ?
C9 O9 Si1 C20 48.60(13) . . . . ?
C9 O9 Si1 C14 -74.83(12) . . . . ?
C9 O9 Si1 C10 168.36(11) . . . . ?
O9 Si1 C10 C11 56.85(11) . . . . ?
C20 Si1 C10 C11 173.96(9) . . . . ?
C14 Si1 C10 C11 -60.20(11) . . . . ?
O9 Si1 C10 C13 176.18(10) . . . . ?
C20 Si1 C10 C13 -66.72(12) . . . . ?
C14 Si1 C10 C13 59.12(12) . . . . ?
O9 Si1 C10 C12 -63.01(11) . . . . ?
C20 Si1 C10 C12 54.09(12) . . . . ?
C14 Si1 C10 C12 179.93(11) . . . . ?
O9 Si1 C14 C15 173.94(11) . . . . ?
C20 Si1 C14 C15 52.80(13) . . . . ?
C10 Si1 C14 C15 -73.02(13) . . . . ?
O9 Si1 C14 C19 -10.92(13) . . . . ?
C20 Si1 C14 C19 -132.06(12) . . . . ?
C10 Si1 C14 C19 102.11(12) . . . . ?
C19 C14 C15 C16 1.0(2) . . . . ?
Si1 C14 C15 C16 176.21(12) . . . . ?
C14 C15 C16 C17 -1.1(2) . . . . ?
C15 C16 C17 C18 0.4(3) . . . . ?
C16 C17 C18 C19 0.5(3) . . . . ?
C17 C18 C19 C14 -0.6(3) . . . . ?
C15 C14 C19 C18 -0.2(2) . . . . ?
Si1 C14 C19 C18 -175.58(13) . . . . ?
O9 Si1 C20 C25 -136.41(12) . . . . ?
C14 Si1 C20 C25 -14.60(14) . . . . ?
C10 Si1 C20 C25 109.57(13) . . . . ?
O9 Si1 C20 C21 44.53(12) . . . . ?
C14 Si1 C20 C21 166.34(11) . . . . ?
C10 Si1 C20 C21 -69.49(12) . . . . ?
C25 C20 C21 C22 -1.8(2) . . . . ?
Si1 C20 C21 C22 177.37(11) . . . . ?
C20 C21 C22 C23 -0.3(2) . . . . ?
C21 C22 C23 C24 1.8(2) . . . . ?
C22 C23 C24 C25 -1.2(2) . . . . ?
C23 C24 C25 C20 -1.0(2) . . . . ?
C21 C20 C25 C24 2.4(2) . . . . ?
Si1 C20 C25 C24 -176.67(11) . . . . ?

loop_
_cod_related_entry_id
_cod_related_entry_database
_cod_related_entry_code
1 ChemSpider 21194803
